data_2220717
loop_
_publ_author_name
'Zia-ur-Rehman, Muhammad'
'Elsegood, Mark R. J.'
'Choudary, Jamil Anwar'
'Fasih Ullah, Muhammad'
'Siddiqui, Hamid Latif'

_publ_section_title
;
 Ethyl
 5-amino-1-(4-chloro-2-nitrophenyl)-1<i>H</i>-pyrazole-4-carboxylate
;
_journal_coeditor_code BT2841
_journal_issue 2
_journal_name_full 'Acta Crystallographica Section E'
_journal_page_first o275
_journal_page_last o276
_journal_paper_doi 10.1107/S1600536809000488
_journal_volume 65
_journal_year 2009
_chemical_formula_iupac 'C12 H11 Cl N4 O4'
_chemical_formula_moiety 'C12 H11 Cl N4 O4'
_chemical_formula_sum 'C12 H11 Cl N4 O4'
_chemical_formula_weight 310.70
_chemical_melting_point 435
_chemical_name_common
;
Ethyl 5-amino-1-(4-chloro-2-nitrophenyl)-1<i>H</i>-pyrazole-4-carboxylate
;
_chemical_name_systematic
;
Ethyl 1-(4-chloro-2-nitrophenyl)-5-nitro-4,
5-dihydro-1<i>H</i>-pyrazole-4-carboxylate
;
_space_group_IT_number 14
_symmetry_cell_setting monoclinic
_symmetry_space_group_name_Hall '-P 2yn'
_symmetry_space_group_name_H-M 'P 1 21/n 1'
_atom_sites_solution_hydrogens 'geom except NH coords freely refined'
_atom_sites_solution_primary direct
_atom_sites_solution_secondary 'all non-H atoms found by direct methods'
_audit_creation_method SHELXL-97
_cell_angle_alpha 90.00
_cell_angle_beta 96.5415(13)
_cell_angle_gamma 90.00
_cell_formula_units_Z 4
_cell_length_a 8.5899(8)
_cell_length_b 10.2413(9)
_cell_length_c 15.6633(14)
_cell_measurement_reflns_used 6502
_cell_measurement_temperature 150(2)
_cell_measurement_theta_max 30.55
_cell_measurement_theta_min 2.59
_cell_volume 1369.0(2)
_computing_cell_refinement 'SAINT (Bruker, 2006)'
_computing_data_collection 'APEX2 (Bruker, 2006)'
_computing_data_reduction 'SAINT (Bruker, 2006)'
_computing_molecular_graphics 'SHELXTL (Sheldrick, 2008)'
_computing_publication_material 'SHELXTL  (Sheldrick, 2008) and local programs'
_computing_structure_refinement 'SHELXL97 (Sheldrick, 2008)'
_computing_structure_solution 'SHELXS97 (Sheldrick, 2008)'
_diffrn_ambient_temperature 150(2)
_diffrn_measured_fraction_theta_full 0.995
_diffrn_measured_fraction_theta_max 0.995
_diffrn_measurement_device_type 'Bruker APEXII CCD'
_diffrn_measurement_method '\w rotation with narrow frames'
_diffrn_radiation_monochromator graphite
_diffrn_radiation_source 'fine-focus sealed tube'
_diffrn_radiation_type MoK\a
_diffrn_radiation_wavelength 0.71073
_diffrn_reflns_av_R_equivalents 0.0219
_diffrn_reflns_av_sigmaI/netI 0.0195
_diffrn_reflns_limit_h_max 12
_diffrn_reflns_limit_h_min -12
_diffrn_reflns_limit_k_max 14
_diffrn_reflns_limit_k_min -14
_diffrn_reflns_limit_l_max 22
_diffrn_reflns_limit_l_min -22
_diffrn_reflns_number 15944
_diffrn_reflns_theta_full 30.56
_diffrn_reflns_theta_max 30.56
_diffrn_reflns_theta_min 2.38
_exptl_absorpt_coefficient_mu 0.301
_exptl_absorpt_correction_T_max 0.973
_exptl_absorpt_correction_T_min 0.797
_exptl_absorpt_correction_type multi-scan
_exptl_absorpt_process_details '(SADABS; Sheldrick, 2007)'
_exptl_crystal_colour colourless
_exptl_crystal_density_diffrn 1.508
_exptl_crystal_density_method 'not measured'
_exptl_crystal_description lath
_exptl_crystal_F_000 640
_exptl_crystal_size_max 0.79
_exptl_crystal_size_mid 0.27
_exptl_crystal_size_min 0.09
_refine_diff_density_max 0.441
_refine_diff_density_min -0.267
_refine_ls_extinction_method none
_refine_ls_goodness_of_fit_ref 1.044
_refine_ls_hydrogen_treatment mixed
_refine_ls_matrix_type full
_refine_ls_number_parameters 197
_refine_ls_number_reflns 4189
_refine_ls_number_restraints 0
_refine_ls_restrained_S_all 1.044
_refine_ls_R_factor_all 0.0408
_refine_ls_R_factor_gt 0.0338
_refine_ls_shift/su_max 0.001
_refine_ls_shift/su_mean 0.000
_refine_ls_structure_factor_coef Fsqd
_refine_ls_weighting_details 'calc w=1/[\s^2^(Fo^2^)+(0.0507P)^2^+0.3692P] where P=(Fo^2^+2Fc^2^)/3'
_refine_ls_weighting_scheme calc
_refine_ls_wR_factor_gt 0.0907
_refine_ls_wR_factor_ref 0.0958
_reflns_number_gt 3588
_reflns_number_total 4189
_reflns_threshold_expression I>2\s(I)
_cod_data_source_file bt2841.cif
_cod_data_source_block I
_cod_original_sg_symbol_H-M 'P 21/n'
_cod_database_code 2220717
_cod_database_fobs_code 2220717

loop_
_symmetry_equiv_pos_as_xyz
'x, y, z'
'-x+1/2, y+1/2, -z+1/2'
'-x, -y, -z'
'x-1/2, -y-1/2, z-1/2'

loop_
_atom_site_type_symbol
_atom_site_label
_atom_site_fract_x
_atom_site_fract_y
_atom_site_fract_z
_atom_site_U_iso_or_equiv
_atom_site_adp_type
_atom_site_calc_flag
_atom_site_refinement_flags
_atom_site_occupancy
_atom_site_disorder_assembly
_atom_site_disorder_group
C C1 0.16661(12) 0.37722(10) 0.87165(6) 0.01863(19) Uani d . 1 . .
N N1 0.00154(11) 0.39144(9) 0.83571(6) 0.02209(18) Uani d . 1 . .
O O1 -0.04727(11) 0.32020(9) 0.77617(6) 0.0316(2) Uani d . 1 . .
O O2 -0.07682(10) 0.47313(9) 0.86871(6) 0.03110(19) Uani d . 1 . .
C C2 0.19621(13) 0.36020(11) 0.95971(7) 0.0216(2) Uani d . 1 . .
H H2 0.1135 0.3609 0.9951 0.026 Uiso calc R 1 . .
C C3 0.35046(14) 0.34216(10) 0.99458(7) 0.0224(2) Uani d . 1 . .
Cl Cl1 0.39123(4) 0.31052(3) 1.103127(17) 0.03302(9) Uani d . 1 . .
C C4 0.47238(13) 0.34677(11) 0.94341(7) 0.0229(2) Uani d . 1 . .
H H4 0.5777 0.3370 0.9685 0.028 Uiso calc R 1 . .
C C5 0.43941(13) 0.36565(10) 0.85546(7) 0.0218(2) Uani d . 1 . .
H H5 0.5227 0.3691 0.8205 0.026 Uiso calc R 1 . .
C C6 0.28554(12) 0.37949(10) 0.81810(6) 0.01836(19) Uani d . 1 . .
N N2 0.25381(11) 0.40263(9) 0.72882(5) 0.01940(17) Uani d . 1 . .
N N3 0.16947(11) 0.51311(9) 0.69958(6) 0.02197(19) Uani d . 1 . .
C C7 0.17042(12) 0.51027(10) 0.61560(7) 0.0206(2) Uani d . 1 . .
H H7 0.1215 0.5744 0.5778 0.025 Uiso calc R 1 . .
C C8 0.25215(12) 0.40156(10) 0.58811(6) 0.01772(19) Uani d . 1 . .
C C9 0.30396(12) 0.33322(10) 0.66310(6) 0.01755(19) Uani d . 1 . .
N N4 0.39081(12) 0.22356(9) 0.67437(6) 0.0241(2) Uani d . 1 . .
H H4A 0.4077(18) 0.1853(14) 0.6270(11) 0.029 Uiso d . 1 . .
H H4B 0.3806(18) 0.1713(14) 0.7173(10) 0.029 Uiso d . 1 . .
C C10 0.28074(12) 0.36124(10) 0.50279(6) 0.01900(19) Uani d . 1 . .
O O3 0.35936(10) 0.26670(8) 0.48774(5) 0.02577(17) Uani d . 1 . .
O O4 0.20696(9) 0.43861(8) 0.44194(5) 0.02405(17) Uani d . 1 . .
C C11 0.23017(13) 0.40996(12) 0.35329(7) 0.0250(2) Uani d . 1 . .
H H11A 0.1377 0.4396 0.3146 0.030 Uiso calc R 1 . .
H H11B 0.2407 0.3145 0.3460 0.030 Uiso calc R 1 . .
C C12 0.37412(17) 0.47691(14) 0.32935(9) 0.0355(3) Uani d . 1 . .
H H12A 0.3655 0.5711 0.3389 0.053 Uiso calc R 1 . .
H H12B 0.3845 0.4605 0.2686 0.053 Uiso calc R 1 . .
H H12C 0.4665 0.4429 0.3649 0.053 Uiso calc R 1 . .

loop_
_atom_site_aniso_label
_atom_site_aniso_U_11
_atom_site_aniso_U_22
_atom_site_aniso_U_33
_atom_site_aniso_U_12
_atom_site_aniso_U_13
_atom_site_aniso_U_23
C1 0.0220(5) 0.0179(4) 0.0160(4) 0.0002(4) 0.0023(4) -0.0002(3)
N1 0.0232(4) 0.0248(4) 0.0183(4) -0.0023(3) 0.0024(3) 0.0032(3)
O1 0.0339(5) 0.0367(5) 0.0230(4) -0.0084(4) -0.0021(3) -0.0042(3)
O2 0.0271(4) 0.0339(5) 0.0330(5) 0.0062(3) 0.0063(3) -0.0003(4)
C2 0.0273(5) 0.0227(5) 0.0153(4) -0.0007(4) 0.0047(4) -0.0004(4)
C3 0.0319(5) 0.0202(5) 0.0146(4) 0.0005(4) 0.0007(4) -0.0002(4)
Cl1 0.04426(18) 0.03893(17) 0.01462(13) 0.00482(13) -0.00204(11) 0.00275(10)
C4 0.0253(5) 0.0213(5) 0.0213(5) 0.0024(4) -0.0011(4) 0.0009(4)
C5 0.0243(5) 0.0208(5) 0.0209(5) 0.0029(4) 0.0054(4) 0.0020(4)
C6 0.0256(5) 0.0164(4) 0.0134(4) 0.0016(4) 0.0035(4) 0.0008(3)
N2 0.0258(4) 0.0188(4) 0.0142(4) 0.0057(3) 0.0046(3) 0.0019(3)
N3 0.0291(4) 0.0192(4) 0.0179(4) 0.0085(3) 0.0044(3) 0.0019(3)
C7 0.0237(5) 0.0207(5) 0.0174(4) 0.0043(4) 0.0030(4) 0.0022(4)
C8 0.0202(4) 0.0185(4) 0.0149(4) 0.0013(3) 0.0038(3) 0.0015(3)
C9 0.0205(4) 0.0171(4) 0.0156(4) 0.0007(3) 0.0048(3) 0.0004(3)
N4 0.0361(5) 0.0188(4) 0.0187(4) 0.0091(4) 0.0090(4) 0.0037(3)
C10 0.0193(4) 0.0223(5) 0.0157(4) -0.0012(4) 0.0028(3) 0.0010(4)
O3 0.0318(4) 0.0266(4) 0.0196(4) 0.0076(3) 0.0058(3) -0.0015(3)
O4 0.0266(4) 0.0313(4) 0.0145(3) 0.0064(3) 0.0031(3) 0.0029(3)
C11 0.0238(5) 0.0369(6) 0.0141(4) -0.0005(4) 0.0019(4) 0.0012(4)
C12 0.0395(7) 0.0374(7) 0.0321(6) -0.0095(6) 0.0150(5) 0.0001(5)

loop_
_atom_type_symbol
_atom_type_description
_atom_type_scat_dispersion_real
_atom_type_scat_dispersion_imag
_atom_type_scat_source
C C 0.0033 0.0016 'International Tables Vol C Tables 4.2.6.8 and 6.1.1.4'
H H 0.0000 0.0000 'International Tables Vol C Tables 4.2.6.8 and 6.1.1.4'
N N 0.0061 0.0033 'International Tables Vol C Tables 4.2.6.8 and 6.1.1.4'
O O 0.0106 0.0060 'International Tables Vol C Tables 4.2.6.8 and 6.1.1.4'
Cl Cl 0.1484 0.1585 'International Tables Vol C Tables 4.2.6.8 and 6.1.1.4'

loop_
_geom_angle_atom_site_label_1
_geom_angle_atom_site_label_2
_geom_angle_atom_site_label_3
_geom_angle_site_symmetry_1
_geom_angle_site_symmetry_3
_geom_angle
_geom_angle_publ_flag
C2 C1 C6 . . 122.51(10) ?
C2 C1 N1 . . 116.93(9) ?
C6 C1 N1 . . 120.55(9) ?
O1 N1 O2 . . 125.00(10) ?
O1 N1 C1 . . 117.73(9) ?
O2 N1 C1 . . 117.26(9) ?
C1 C2 C3 . . 117.89(10) ?
C1 C2 H2 . . 121.1 ?
C3 C2 H2 . . 121.1 ?
C2 C3 C4 . . 121.15(10) ?
C2 C3 Cl1 . . 119.35(9) ?
C4 C3 Cl1 . . 119.49(9) ?
C5 C4 C3 . . 119.67(10) ?
C5 C4 H4 . . 120.2 ?
C3 C4 H4 . . 120.2 ?
C4 C5 C6 . . 120.57(10) ?
C4 C5 H5 . . 119.7 ?
C6 C5 H5 . . 119.7 ?
C5 C6 C1 . . 118.15(9) ?
C5 C6 N2 . . 120.01(9) ?
C1 C6 N2 . . 121.74(9) ?
C9 N2 N3 . . 111.92(8) ?
C9 N2 C6 . . 128.23(9) ?
N3 N2 C6 . . 119.72(8) ?
C7 N3 N2 . . 104.38(8) ?
N3 C7 C8 . . 112.50(9) ?
N3 C7 H7 . . 123.8 ?
C8 C7 H7 . . 123.8 ?
C9 C8 C7 . . 105.13(9) ?
C9 C8 C10 . . 124.27(9) ?
C7 C8 C10 . . 130.60(9) ?
N4 C9 N2 . . 123.64(9) ?
N4 C9 C8 . . 130.26(9) ?
N2 C9 C8 . . 106.06(9) ?
C9 N4 H4A . . 114.1(10) ?
C9 N4 H4B . . 120.7(10) ?
H4A N4 H4B . . 115.1(14) ?
O3 C10 O4 . . 123.99(9) ?
O3 C10 C8 . . 124.18(9) ?
O4 C10 C8 . . 111.82(9) ?
C10 O4 C11 . . 116.99(9) ?
O4 C11 C12 . . 110.69(10) ?
O4 C11 H11A . . 109.5 ?
C12 C11 H11A . . 109.5 ?
O4 C11 H11B . . 109.5 ?
C12 C11 H11B . . 109.5 ?
H11A C11 H11B . . 108.1 ?
C11 C12 H12A . . 109.5 ?
C11 C12 H12B . . 109.5 ?
H12A C12 H12B . . 109.5 ?
C11 C12 H12C . . 109.5 ?
H12A C12 H12C . . 109.5 ?
H12B C12 H12C . . 109.5 ?

loop_
_geom_bond_atom_site_label_1
_geom_bond_atom_site_label_2
_geom_bond_site_symmetry_2
_geom_bond_distance
_geom_bond_publ_flag
C1 C2 . 1.3848(14) ?
C1 C6 . 1.3940(14) ?
C1 N1 . 1.4719(14) ?
N1 O1 . 1.2202(13) ?
N1 O2 . 1.2245(13) ?
C2 C3 . 1.3868(16) ?
C2 H2 . 0.9500 ?
C3 C4 . 1.3902(16) ?
C3 Cl1 . 1.7271(11) ?
C4 C5 . 1.3881(15) ?
C4 H4 . 0.9500 ?
C5 C6 . 1.3904(15) ?
C5 H5 . 0.9500 ?
C6 N2 . 1.4140(12) ?
N2 C9 . 1.3607(13) ?
N2 N3 . 1.3925(12) ?
N3 C7 . 1.3166(13) ?
C7 C8 . 1.4096(14) ?
C7 H7 . 0.9500 ?
C8 C9 . 1.3958(14) ?
C8 C10 . 1.4462(14) ?
C9 N4 . 1.3487(13) ?
N4 H4A . 0.866(16) ?
N4 H4B . 0.871(15) ?
C10 O3 . 1.2188(13) ?
C10 O4 . 1.3418(12) ?
O4 C11 . 1.4549(13) ?
C11 C12 . 1.4985(17) ?
C11 H11A . 0.9900 ?
C11 H11B . 0.9900 ?
C12 H12A . 0.9800 ?
C12 H12B . 0.9800 ?
C12 H12C . 0.9800 ?

loop_
_geom_hbond_atom_site_label_D
_geom_hbond_atom_site_label_H
_geom_hbond_atom_site_label_A
_geom_hbond_site_symmetry_A
_geom_hbond_distance_DH
_geom_hbond_distance_HA
_geom_hbond_distance_DA
_geom_hbond_angle_DHA
N4 H4A O3 . 0.866(16) 2.328(16) 2.9383(13) 127.7(12)
N4 H4A O2 2_546 0.866(16) 2.610(15) 3.1356(13) 120.1(12)
N4 H4B N3 2_546 0.871(15) 2.153(16) 3.0074(13) 166.8(14)

loop_
_geom_torsion_atom_site_label_1
_geom_torsion_atom_site_label_2
_geom_torsion_atom_site_label_3
_geom_torsion_atom_site_label_4
_geom_torsion_site_symmetry_1
_geom_torsion_site_symmetry_2
_geom_torsion_site_symmetry_3
_geom_torsion_site_symmetry_4
_geom_torsion
_geom_torsion_publ_flag
C2 C1 N1 O1 . . . . -127.78(11) ?
C6 C1 N1 O1 . . . . 51.47(14) ?
C2 C1 N1 O2 . . . . 51.39(13) ?
C6 C1 N1 O2 . . . . -129.37(11) ?
C6 C1 C2 C3 . . . . -1.37(16) ?
N1 C1 C2 C3 . . . . 177.85(9) ?
C1 C2 C3 C4 . . . . 2.81(16) ?
C1 C2 C3 Cl1 . . . . -176.02(8) ?
C2 C3 C4 C5 . . . . -2.04(17) ?
Cl1 C3 C4 C5 . . . . 176.78(8) ?
C3 C4 C5 C6 . . . . -0.24(16) ?
C4 C5 C6 C1 . . . . 1.62(16) ?
C4 C5 C6 N2 . . . . 178.08(10) ?
C2 C1 C6 C5 . . . . -0.81(16) ?
N1 C1 C6 C5 . . . . 179.99(9) ?
C2 C1 C6 N2 . . . . -177.21(10) ?
N1 C1 C6 N2 . . . . 3.59(15) ?
C5 C6 N2 C9 . . . . 52.72(15) ?
C1 C6 N2 C9 . . . . -130.95(11) ?
C5 C6 N2 N3 . . . . -122.79(11) ?
C1 C6 N2 N3 . . . . 53.54(14) ?
C9 N2 N3 C7 . . . . -0.53(12) ?
C6 N2 N3 C7 . . . . 175.66(9) ?
N2 N3 C7 C8 . . . . 0.14(12) ?
N3 C7 C8 C9 . . . . 0.27(12) ?
N3 C7 C8 C10 . . . . 179.76(10) ?
N3 N2 C9 N4 . . . . 178.62(10) ?
C6 N2 C9 N4 . . . . 2.83(17) ?
N3 N2 C9 C8 . . . . 0.70(12) ?
C6 N2 C9 C8 . . . . -175.09(10) ?
C7 C8 C9 N4 . . . . -178.30(11) ?
C10 C8 C9 N4 . . . . 2.17(18) ?
C7 C8 C9 N2 . . . . -0.57(11) ?
C10 C8 C9 N2 . . . . 179.90(10) ?
C9 C8 C10 O3 . . . . -3.61(17) ?
C7 C8 C10 O3 . . . . 176.99(11) ?
C9 C8 C10 O4 . . . . 174.82(10) ?
C7 C8 C10 O4 . . . . -4.59(16) ?
O3 C10 O4 C11 . . . . -3.17(15) ?
C8 C10 O4 C11 . . . . 178.40(9) ?
C10 O4 C11 C12 . . . . -86.64(13) ?

loop_
_cod_related_entry_id
_cod_related_entry_database
_cod_related_entry_code
1 ChemSpider 8171153
